data_2241040
loop_
_publ_author_name
'Atanasova, Tsvetelina P.'
'Riley, Sean'
'Biros, Shannon M.'
'Staples, Richard J.'
'Ngassa, Felix N.'

_publ_section_title
;
 Crystal structure of 3,5-dimethylphenyl 2-nitrobenzenesulfonate
;
_journal_coeditor_code GK2639
_journal_issue 9
_journal_name_full 'Acta Crystallographica Section E'
_journal_page_first 1045
_journal_page_last 1047
_journal_paper_doi 10.1107/S2056989015015078
_journal_volume 71
_journal_year 2015
_chemical_formula_iupac 'C14 H13 N O5 S'
_chemical_formula_moiety 'C14 H13 N O5 S'
_chemical_formula_sum 'C14 H13 N O5 S'
_chemical_formula_weight 307.31
_chemical_name_systematic
;
3,5-Dimethylphenyl 2-nitrobenzenesulfonate
;
_space_group_crystal_system triclinic
_space_group_IT_number 2
_space_group_name_Hall '-P 1'
_space_group_name_H-M_alt 'P -1'
_symmetry_space_group_name_Hall '-P 1'
_symmetry_space_group_name_H-M 'P -1'
_atom_sites_solution_hydrogens geom
_atom_sites_solution_primary direct
_audit_creation_method
;
Olex2 1.2
(compiled 2015.01.26 svn.r3151 for OlexSys, GUI svn.r4998)
;
_cell_angle_alpha 83.908(3)
_cell_angle_beta 76.286(3)
_cell_angle_gamma 63.411(4)
_cell_formula_units_Z 2
_cell_length_a 7.9958(4)
_cell_length_b 7.9991(5)
_cell_length_c 12.0238(3)
_cell_measurement_reflns_used 8863
_cell_measurement_temperature 173(2)
_cell_measurement_theta_max 72.340
_cell_measurement_theta_min 3.784
_cell_volume 668.09(6)
_computing_cell_refinement
;
SAINT (Bruker, 2013)
;
_computing_data_collection
;
APEX2 (Bruker, 2013)
;
_computing_data_reduction
;
SAINT (Bruker, 2013)
;
_computing_molecular_graphics
;
CrystalMaker (Palmer, 2007)
;
_computing_publication_material
;
OLEX2 (Dolomanov <i>et al.</i>,  2009; Bourhis <i>et al.</i>,
2015)
;
_computing_structure_refinement
;
SHELXL2014 (Sheldrick, 2015)
;
_computing_structure_solution
;
SHELXS97 (Sheldrick, 2008)
;
_diffrn_ambient_temperature 173.0
_diffrn_detector_area_resol_mean 8
_diffrn_measured_fraction_theta_full 0.971
_diffrn_measured_fraction_theta_max 0.958
_diffrn_measurement_device_type 'Bruker APEXII CCD'
_diffrn_measurement_method '\f and \w scans'
_diffrn_radiation_monochromator graphite
_diffrn_radiation_type CuK\a
_diffrn_radiation_wavelength 1.54178
_diffrn_reflns_av_R_equivalents 0.0223
_diffrn_reflns_limit_h_max 9
_diffrn_reflns_limit_h_min -9
_diffrn_reflns_limit_k_max 9
_diffrn_reflns_limit_k_min -9
_diffrn_reflns_limit_l_max 14
_diffrn_reflns_limit_l_min -14
_diffrn_reflns_number 10317
_diffrn_reflns_theta_full 67.679
_diffrn_reflns_theta_max 72.116
_diffrn_reflns_theta_min 3.784
_exptl_absorpt_coefficient_mu 2.374
_exptl_absorpt_correction_T_max 0.7535
_exptl_absorpt_correction_T_min 0.6296
_exptl_absorpt_correction_type multi-scan
_exptl_absorpt_process_details
;
(SADABS; Bruker, 2013)
;
_exptl_crystal_colour colourless
_exptl_crystal_density_diffrn 1.528
_exptl_crystal_description block
_exptl_crystal_F_000 320
_exptl_crystal_size_max 0.384
_exptl_crystal_size_mid 0.339
_exptl_crystal_size_min 0.212
_refine_diff_density_max 0.334
_refine_diff_density_min -0.497
_refine_ls_extinction_method none
_refine_ls_goodness_of_fit_ref 1.050
_refine_ls_hydrogen_treatment constr
_refine_ls_matrix_type full
_refine_ls_number_parameters 192
_refine_ls_number_reflns 2519
_refine_ls_number_restraints 0
_refine_ls_restrained_S_all 1.050
_refine_ls_R_factor_all 0.0350
_refine_ls_R_factor_gt 0.0345
_refine_ls_shift/su_max 0.000
_refine_ls_shift/su_mean 0.000
_refine_ls_structure_factor_coef Fsqd
_refine_ls_weighting_details 'w=1/[\s^2^(Fo^2^)+(0.0559P)^2^+0.3536P] where P=(Fo^2^+2Fc^2^)/3'
_refine_ls_weighting_scheme calc
_refine_ls_wR_factor_gt 0.0911
_refine_ls_wR_factor_ref 0.0916
_reflns_number_gt 2461
_reflns_number_total 2519
_reflns_threshold_expression I>2\s(I)
_cod_data_source_file gk2639sup1.cif
_cod_data_source_block I
_cod_original_cell_volume 668.10(6)
_cod_database_code 2241040
_shelx_space_group_comment
;
The symmetry employed for this shelxl refinement is uniquely defined
by the following loop, which should always be used as a source of
symmetry information in preference to the above space-group names.
They are only intended as comments.
;
_shelx_estimated_absorpt_t_min 0.463
_shelx_estimated_absorpt_t_max 0.633
_shelxl_version_number 2.014

loop_
_space_group_symop_operation_xyz
'x, y, z'
'-x, -y, -z'

loop_
_atom_site_type_symbol
_atom_site_label
_atom_site_fract_x
_atom_site_fract_y
_atom_site_fract_z
_atom_site_U_iso_or_equiv
_atom_site_adp_type
_atom_site_calc_flag
_atom_site_occupancy
S S1 0.32156(5) 0.85859(5) 0.36621(3) 0.01694(13) Uani d 1
O O1 0.27175(16) 1.05073(15) 0.33973(10) 0.0239(3) Uani d 1
O O2 0.22079(15) 0.81004(16) 0.46826(9) 0.0240(3) Uani d 1
O O3 0.29830(15) 0.76150(15) 0.26599(9) 0.0193(2) Uani d 1
O O4 0.46725(16) 0.43665(16) 0.39045(10) 0.0240(3) Uani d 1
O O5 0.73130(19) 0.28883(18) 0.26840(12) 0.0375(3) Uani d 1
N N1 0.62367(18) 0.41785(18) 0.33520(11) 0.0201(3) Uani d 1
C C1 0.5719(2) 0.7475(2) 0.36177(12) 0.0171(3) Uani d 1
C C2 0.6508(2) 0.8662(2) 0.37453(13) 0.0216(3) Uani d 1
H H2 0.5728 0.9973 0.3801 0.026 Uiso calc 1
C C3 0.8425(2) 0.7951(3) 0.37920(14) 0.0258(4) Uani d 1
H H3 0.8939 0.8771 0.3902 0.031 Uiso calc 1
C C4 0.9587(2) 0.6047(3) 0.36792(14) 0.0265(4) Uani d 1
H H4 1.0898 0.5564 0.3711 0.032 Uiso calc 1
C C5 0.8841(2) 0.4845(2) 0.35195(13) 0.0227(3) Uani d 1
H H5 0.9643 0.3542 0.3426 0.027 Uiso calc 1
C C6 0.6920(2) 0.5556(2) 0.34977(12) 0.0182(3) Uani d 1
C C7 0.3244(2) 0.8273(2) 0.15112(12) 0.0175(3) Uani d 1
C C8 0.1844(2) 0.9933(2) 0.12119(13) 0.0200(3) Uani d 1
H H8 0.0770 1.0683 0.1773 0.024 Uiso calc 1
C C9 0.2044(2) 1.0482(2) 0.00677(14) 0.0214(3) Uani d 1
C C10 0.3619(2) 0.9314(2) -0.07306(13) 0.0217(3) Uani d 1
H H10 0.3744 0.9677 -0.1513 0.026 Uiso calc 1
C C11 0.5014(2) 0.7635(2) -0.04207(13) 0.0198(3) Uani d 1
C C12 0.4822(2) 0.7111(2) 0.07297(13) 0.0186(3) Uani d 1
H H12 0.5755 0.5979 0.0971 0.022 Uiso calc 1
C C13 0.0582(3) 1.2305(2) -0.02968(16) 0.0294(4) Uani d 1
H H13A -0.0609 1.2720 0.0288 0.044 Uiso calc 1
H H13B 0.0333 1.2131 -0.1026 0.044 Uiso calc 1
H H13C 0.1069 1.3249 -0.0390 0.044 Uiso calc 1
C C14 0.6690(2) 0.6430(2) -0.13189(14) 0.0249(3) Uani d 1
H H14A 0.6251 0.6435 -0.2015 0.037 Uiso calc 1
H H14B 0.7263 0.5147 -0.1032 0.037 Uiso calc 1
H H14C 0.7647 0.6923 -0.1494 0.037 Uiso calc 1

loop_
_atom_site_aniso_label
_atom_site_aniso_U_11
_atom_site_aniso_U_22
_atom_site_aniso_U_33
_atom_site_aniso_U_12
_atom_site_aniso_U_13
_atom_site_aniso_U_23
S1 0.01488(19) 0.0172(2) 0.0159(2) -0.00464(15) -0.00261(13) -0.00112(14)
O1 0.0254(6) 0.0177(6) 0.0258(6) -0.0055(4) -0.0081(5) -0.0009(5)
O2 0.0186(5) 0.0292(6) 0.0188(5) -0.0075(5) -0.0002(4) 0.0000(5)
O3 0.0225(5) 0.0206(5) 0.0174(5) -0.0113(4) -0.0061(4) 0.0026(4)
O4 0.0227(6) 0.0257(6) 0.0254(6) -0.0129(5) -0.0043(5) 0.0023(5)
O5 0.0340(7) 0.0311(7) 0.0430(8) -0.0111(6) 0.0021(6) -0.0198(6)
N1 0.0215(6) 0.0181(6) 0.0186(6) -0.0063(5) -0.0052(5) 0.0000(5)
C1 0.0157(7) 0.0211(7) 0.0126(6) -0.0072(6) -0.0014(5) -0.0007(6)
C2 0.0236(7) 0.0231(8) 0.0179(7) -0.0108(6) -0.0017(6) -0.0027(6)
C3 0.0258(8) 0.0362(9) 0.0219(8) -0.0194(7) -0.0024(6) -0.0044(7)
C4 0.0170(7) 0.0397(10) 0.0227(8) -0.0124(7) -0.0034(6) -0.0006(7)
C5 0.0183(7) 0.0240(8) 0.0195(7) -0.0046(6) -0.0021(6) -0.0001(6)
C6 0.0187(7) 0.0212(7) 0.0137(7) -0.0087(6) -0.0017(5) -0.0006(6)
C7 0.0210(7) 0.0189(7) 0.0169(7) -0.0116(6) -0.0064(6) 0.0016(6)
C8 0.0191(7) 0.0189(7) 0.0226(8) -0.0074(6) -0.0060(6) -0.0029(6)
C9 0.0244(7) 0.0177(7) 0.0256(8) -0.0098(6) -0.0114(6) 0.0021(6)
C10 0.0304(8) 0.0213(8) 0.0181(7) -0.0145(7) -0.0086(6) 0.0030(6)
C11 0.0238(7) 0.0188(7) 0.0208(7) -0.0127(6) -0.0038(6) -0.0023(6)
C12 0.0196(7) 0.0146(7) 0.0233(8) -0.0077(6) -0.0073(6) 0.0010(6)
C13 0.0324(9) 0.0217(8) 0.0327(9) -0.0074(7) -0.0158(7) 0.0046(7)
C14 0.0288(8) 0.0225(8) 0.0230(8) -0.0121(7) -0.0017(6) -0.0035(6)

loop_
_atom_type_symbol
_atom_type_description
_atom_type_scat_dispersion_real
_atom_type_scat_dispersion_imag
_atom_type_scat_source
C C 0.0181 0.0091 'International Tables Vol C Tables 4.2.6.8 and 6.1.1.4'
H H 0.0000 0.0000 'International Tables Vol C Tables 4.2.6.8 and 6.1.1.4'
N N 0.0311 0.0180 'International Tables Vol C Tables 4.2.6.8 and 6.1.1.4'
O O 0.0492 0.0322 'International Tables Vol C Tables 4.2.6.8 and 6.1.1.4'
S S 0.3331 0.5567 'International Tables Vol C Tables 4.2.6.8 and 6.1.1.4'

loop_
_geom_angle_atom_site_label_1
_geom_angle_atom_site_label_2
_geom_angle_atom_site_label_3
_geom_angle
O1 S1 O3 109.83(6)
O1 S1 C1 106.85(7)
O2 S1 O1 119.41(7)
O2 S1 O3 105.16(6)
O2 S1 C1 110.43(7)
O3 S1 C1 104.16(6)
C7 O3 S1 120.43(9)
O4 N1 O5 124.23(14)
O4 N1 C6 118.87(12)
O5 N1 C6 116.89(13)
C2 C1 S1 115.24(12)
C2 C1 C6 118.36(14)
C6 C1 S1 126.38(12)
C1 C2 H2 119.7
C3 C2 C1 120.67(15)
C3 C2 H2 119.7
C2 C3 H3 119.9
C4 C3 C2 120.11(15)
C4 C3 H3 119.9
C3 C4 H4 119.9
C3 C4 C5 120.10(15)
C5 C4 H4 119.9
C4 C5 H5 120.2
C6 C5 C4 119.59(15)
C6 C5 H5 120.2
C1 C6 N1 122.82(13)
C5 C6 N1 116.05(14)
C5 C6 C1 121.13(14)
C8 C7 O3 119.06(13)
C8 C7 C12 123.31(14)
C12 C7 O3 117.36(13)
C7 C8 H8 120.8
C7 C8 C9 118.42(14)
C9 C8 H8 120.8
C8 C9 C10 118.82(14)
C8 C9 C13 120.43(15)
C10 C9 C13 120.75(15)
C9 C10 H10 118.9
C11 C10 C9 122.27(15)
C11 C10 H10 118.9
C10 C11 C12 118.57(14)
C10 C11 C14 120.02(14)
C12 C11 C14 121.41(14)
C7 C12 C11 118.60(14)
C7 C12 H12 120.7
C11 C12 H12 120.7
C9 C13 H13A 109.5
C9 C13 H13B 109.5
C9 C13 H13C 109.5
H13A C13 H13B 109.5
H13A C13 H13C 109.5
H13B C13 H13C 109.5
C11 C14 H14A 109.5
C11 C14 H14B 109.5
C11 C14 H14C 109.5
H14A C14 H14B 109.5
H14A C14 H14C 109.5
H14B C14 H14C 109.5

loop_
_geom_bond_atom_site_label_1
_geom_bond_atom_site_label_2
_geom_bond_distance
S1 O1 1.4249(12)
S1 O2 1.4198(11)
S1 O3 1.5887(11)
S1 C1 1.7797(15)
O3 C7 1.4268(18)
O4 N1 1.2195(17)
O5 N1 1.2263(18)
N1 C6 1.473(2)
C1 C2 1.391(2)
C1 C6 1.400(2)
C2 H2 0.9500
C2 C3 1.389(2)
C3 H3 0.9500
C3 C4 1.385(3)
C4 H4 0.9500
C4 C5 1.387(2)
C5 H5 0.9500
C5 C6 1.385(2)
C7 C8 1.380(2)
C7 C12 1.383(2)
C8 H8 0.9500
C8 C9 1.393(2)
C9 C10 1.394(2)
C9 C13 1.505(2)
C10 H10 0.9500
C10 C11 1.392(2)
C11 C12 1.395(2)
C11 C14 1.507(2)
C12 H12 0.9500
C13 H13A 0.9800
C13 H13B 0.9800
C13 H13C 0.9800
C14 H14A 0.9800
C14 H14B 0.9800
C14 H14C 0.9800

loop_
_geom_hbond_atom_site_label_D
_geom_hbond_atom_site_label_H
_geom_hbond_atom_site_label_A
_geom_hbond_site_symmetry_A
_geom_hbond_distance_DH
_geom_hbond_distance_HA
_geom_hbond_distance_DA
_geom_hbond_angle_DHA
C5 H5 O1 1_645 0.95 2.56 3.4544(19) 156.2
C8 H8 O5 1_465 0.95 2.56 3.468(2) 159.7

loop_
_geom_torsion_atom_site_label_1
_geom_torsion_atom_site_label_2
_geom_torsion_atom_site_label_3
_geom_torsion_atom_site_label_4
_geom_torsion
S1 O3 C7 C8 -74.03(15)
S1 O3 C7 C12 111.80(13)
S1 C1 C2 C3 176.26(12)
S1 C1 C6 N1 2.0(2)
S1 C1 C6 C5 -177.44(12)
O1 S1 O3 C7 29.44(12)
O1 S1 C1 C2 21.24(13)
O1 S1 C1 C6 -160.46(13)
O2 S1 O3 C7 159.13(10)
O2 S1 C1 C2 -110.09(12)
O2 S1 C1 C6 68.21(15)
O3 S1 C1 C2 137.46(11)
O3 S1 C1 C6 -44.23(14)
O3 C7 C8 C9 -174.87(12)
O3 C7 C12 C11 173.85(12)
O4 N1 C6 C1 -39.7(2)
O4 N1 C6 C5 139.82(14)
O5 N1 C6 C1 141.33(16)
O5 N1 C6 C5 -39.2(2)
C1 S1 O3 C7 -84.68(11)
C1 C2 C3 C4 1.8(2)
C2 C1 C6 N1 -179.70(14)
C2 C1 C6 C5 0.8(2)
C2 C3 C4 C5 0.0(2)
C3 C4 C5 C6 -1.3(2)
C4 C5 C6 N1 -178.57(13)
C4 C5 C6 C1 0.9(2)
C6 C1 C2 C3 -2.2(2)
C7 C8 C9 C10 1.6(2)
C7 C8 C9 C13 -178.43(14)
C8 C7 C12 C11 0.0(2)
C8 C9 C10 C11 -1.1(2)
C9 C10 C11 C12 0.0(2)
C9 C10 C11 C14 -179.82(14)
C10 C11 C12 C7 0.6(2)
C12 C7 C8 C9 -1.1(2)
C13 C9 C10 C11 178.94(14)
C14 C11 C12 C7 -179.61(13)

_cod_database_fobs_code 2241040
